data_7048464
loop_
_publ_author_name
'Volostnykh, Marina V.'
'Mikhaylov, Maxim A.'
'Sinelshchikova, Anna A.'
'Kirakosyan, Gayane A.'
'Martynov, Alexander G.'
'Grigoriev, Mikhail S.'
'Piryazev, Dmitry A.'
'Tsivadze, Aslan Yu'
'Sokolov, Maxim N.'
'Gorbunova, Yulia G.'

_publ_section_title
;
 Hybrid organic-inorganic supramolecular systems based on a pyridine
 end-decorated molybdenum(ii) halide cluster and zinc(ii) porphyrinate.
;
_journal_issue 5
_journal_name_full 'Dalton transactions (Cambridge, England : 2003)'
_journal_page_first 1835
_journal_page_last 1842
_journal_paper_doi 10.1039/c8dt04452j
_journal_volume 48
_journal_year 2019
_chemical_formula_moiety 'C104 H72 I8 Mo6 N14 O12 Zn2, 4(C H2 Cl2), 2(C16 H36 N)'
_chemical_formula_sum 'C140 H152 Cl8 I8 Mo6 N16 O12 Zn2'
_chemical_formula_weight 4255.95
_space_group_crystal_system monoclinic
_space_group_IT_number 14
_space_group_name_Hall '-P 2ybc'
_space_group_name_H-M_alt 'P 1 21/c 1'
_symmetry_space_group_name_Hall '-P 2ybc'
_symmetry_space_group_name_H-M 'P 1 21/c 1'
_atom_sites_solution_hydrogens geom
_audit_creation_date 2018-04-18
_audit_creation_method
;
Olex2 1.2
(compiled 2018.04.03 svn.r3497 for OlexSys, GUI svn.r5486)
;
_audit_update_record
;
2018-12-17 deposited with the CCDC.
2019-01-03 downloaded from the CCDC.
;
_cell_angle_alpha 90
_cell_angle_beta 91.286(3)
_cell_angle_gamma 90
_cell_formula_units_Z 2
_cell_length_a 11.9029(7)
_cell_length_b 21.0461(13)
_cell_length_c 29.4339(19)
_cell_measurement_reflns_used 19856
_cell_measurement_temperature 100(2)
_cell_measurement_theta_max 27.605
_cell_measurement_theta_min 2.950
_cell_volume 7371.6(8)
_computing_cell_refinement 'SAINT-Plus (Bruker, 1998)'
_computing_data_collection 'APEX2 (Bruker, 2006)'
_computing_data_reduction 'SAINT-Plus (Bruker, 1998)'
_computing_molecular_graphics 'Olex2 (Dolomanov et al., 2009)'
_computing_publication_material 'Olex2 (Dolomanov et al., 2009)'
_computing_structure_refinement 'XL (Sheldrick, 2008)'
_computing_structure_solution 'SHELXT 2014/5 (Sheldrick, 2014)'
_diffrn_ambient_temperature 100(2)
_diffrn_detector_area_resol_mean 7.9
_diffrn_detector_type 'CCD area detector'
_diffrn_measured_fraction_theta_full 0.995
_diffrn_measured_fraction_theta_max 0.995
_diffrn_measurement_device 'four-circle diffractometer'
_diffrn_measurement_device_type 'Bruker KAPPA APEX II area-detector diffractometer'
_diffrn_measurement_method '\w and \f scans'
_diffrn_radiation_type MoK\a
_diffrn_radiation_wavelength 0.71073
_diffrn_reflns_av_R_equivalents 0.0392
_diffrn_reflns_av_unetI/netI 0.0371
_diffrn_reflns_Laue_measured_fraction_full 0.995
_diffrn_reflns_Laue_measured_fraction_max 0.995
_diffrn_reflns_limit_h_max 14
_diffrn_reflns_limit_h_min -15
_diffrn_reflns_limit_k_max 27
_diffrn_reflns_limit_k_min -27
_diffrn_reflns_limit_l_max 37
_diffrn_reflns_limit_l_min -38
_diffrn_reflns_number 66689
_diffrn_reflns_point_group_measured_fraction_full 0.995
_diffrn_reflns_point_group_measured_fraction_max 0.995
_diffrn_reflns_theta_full 25.242
_diffrn_reflns_theta_max 27.499
_diffrn_reflns_theta_min 4.082
_exptl_absorpt_coefficient_mu 2.697
_exptl_absorpt_correction_T_max 0.813
_exptl_absorpt_correction_T_min 0.687
_exptl_absorpt_correction_type multi-scan
_exptl_absorpt_process_details 'SADABS (Bruker, 2008)'
_exptl_crystal_colour 'dark red'
_exptl_crystal_colour_modifier dark
_exptl_crystal_colour_primary red
_exptl_crystal_density_diffrn 1.917
_exptl_crystal_description block
_exptl_crystal_F_000 4144
_exptl_crystal_size_max 0.4
_exptl_crystal_size_mid 0.2
_exptl_crystal_size_min 0.08
_refine_diff_density_max 3.137
_refine_diff_density_min -1.981
_refine_diff_density_rms 0.131
_refine_ls_extinction_method none
_refine_ls_goodness_of_fit_ref 1.021
_refine_ls_hydrogen_treatment constr
_refine_ls_matrix_type full
_refine_ls_number_parameters 871
_refine_ls_number_reflns 16876
_refine_ls_number_restraints 0
_refine_ls_restrained_S_all 1.021
_refine_ls_R_factor_all 0.0510
_refine_ls_R_factor_gt 0.0320
_refine_ls_shift/su_max 0.002
_refine_ls_shift/su_mean 0.000
_refine_ls_structure_factor_coef Fsqd
_refine_ls_weighting_details 'w=1/[\s^2^(Fo^2^)+(0.0260P)^2^+25.6363P] where P=(Fo^2^+2Fc^2^)/3'
_refine_ls_weighting_scheme calc
_refine_ls_wR_factor_gt 0.0681
_refine_ls_wR_factor_ref 0.0777
_reflns_Friedel_coverage 0.000
_reflns_number_gt 13166
_reflns_number_total 16876
_reflns_threshold_expression 'I > 2\s(I)'
_cod_data_source_file c8dt04452j2.cif
_cod_data_source_block CP2
_cod_depositor_comments 'Adding full bibliography for 7048462--7048465.cif.'
_cod_database_code 7048464
_shelx_shelxl_version_number 2014/7
_shelx_space_group_comment
;
The symmetry employed for this shelxl refinement is uniquely defined
by the following loop, which should always be used as a source of
symmetry information in preference to the above space-group names.
They are only intended as comments.
;
_shelx_estimated_absorpt_t_max 0.813
_shelx_estimated_absorpt_t_min 0.412
_olex2_refinement_description
;
1. Fixed Uiso
 At 1.2 times of:
  All C(H) groups, All C(H,H) groups
 At 1.5 times of:
  All C(H,H,H) groups
2.a Secondary CH2 refined with riding coordinates:
 C1S(H1SA,H1SB), C2S(H2SA,H2SB), C41(H41A,H41B), C42(H42A,H42B), C43(H43A,
 H43B), C51(H51A,H51B), C52(H52A,H52B), C53(H53A,H53B), C61(H61A,H61B),
 C62(H62A,H62B), C63(H63A,H63B), C71(H71A,H71B), C72(H72A,H72B), C73(H73A,H73B)
2.b Aromatic/amide H refined with riding coordinates:
 C12(H12), C13(H13), C14(H14), C15(H15), C22(H22), C23(H23), C24(H24),
 C25(H25), C32(H32), C33(H33), C34(H34), C35(H35), C102(H102), C103(H103),
 C105(H105), C107(H107), C108(H108), C112(H112), C113(H113), C116(H116),
 C117(H117), C119(H119), C120(H120), C122(H122), C124(H124), C125(H125),
 C129(H129), C130(H130), C133(H133), C134(H134)
2.c Idealised Me refined as rotating group:
 C115(H11A,H11B,H11C), C132(H13A,H13B,H13C), C44(H44A,H44B,H44C), C54(H54A,
 H54B,H54C), C64(H64A,H64B,H64C), C74(H74A,H74B,H74C)
;
_olex2_submission_special_instructions 'No special instructions were received'

loop_
_space_group_symop_operation_xyz
'x, y, z'
'-x, y+1/2, -z+1/2'
'-x, -y, -z'
'x, -y-1/2, z-1/2'

loop_
_atom_site_label
_atom_site_type_symbol
_atom_site_fract_x
_atom_site_fract_y
_atom_site_fract_z
_atom_site_U_iso_or_equiv
_atom_site_adp_type
_atom_site_occupancy
_atom_site_site_symmetry_order
_atom_site_calc_flag
_atom_site_refinement_flags_posn
I1 I 0.88233(2) 0.61671(2) 0.56364(2) 0.01926(6) Uani 1 1 d .
I2 I 0.73294(2) 0.45842(2) 0.52570(2) 0.01983(6) Uani 1 1 d .
I3 I 1.00483(2) 0.36163(2) 0.56052(2) 0.02128(6) Uani 1 1 d .
I4 I 0.84400(2) 0.48026(2) 0.40284(2) 0.01956(6) Uani 1 1 d .
Mo1 Mo 0.86899(3) 0.54652(2) 0.48386(2) 0.01500(7) Uani 1 1 d .
Mo2 Mo 1.07125(3) 0.57586(2) 0.51797(2) 0.01488(7) Uani 1 1 d .
Mo3 Mo 0.94724(3) 0.48941(2) 0.55944(2) 0.01496(7) Uani 1 1 d .
Zn1 Zn 0.36242(4) 0.84067(2) 0.37420(2) 0.01736(10) Uani 1 1 d .
O11 O 0.7298(2) 0.60665(14) 0.46670(10) 0.0226(6) Uani 1 1 d .
O12 O 0.5886(3) 0.54454(15) 0.44157(15) 0.0429(10) Uani 1 1 d .
O21 O 1.1551(2) 0.66178(13) 0.53354(10) 0.0227(6) Uani 1 1 d .
O22 O 1.1019(3) 0.68832(16) 0.60366(11) 0.0319(8) Uani 1 1 d .
O31 O 0.8782(2) 0.47721(14) 0.62427(10) 0.0233(6) Uani 1 1 d .
O32 O 0.9991(3) 0.43982(18) 0.67771(12) 0.0395(9) Uani 1 1 d .
N11 N 0.4425(3) 0.76299(16) 0.40998(11) 0.0185(7) Uani 1 1 d .
N12 N 0.4191(3) 0.80933(16) 0.31151(12) 0.0196(7) Uani 1 1 d .
N13 N 0.2066(3) 0.80179(16) 0.35835(12) 0.0193(7) Uani 1 1 d .
N14 N 0.2822(3) 0.89713(16) 0.42120(12) 0.0203(7) Uani 1 1 d .
N15 N 0.4935(3) 0.90559(16) 0.37384(12) 0.0192(7) Uani 1 1 d .
N21 N 1.3495(3) 0.86859(18) 0.55719(14) 0.0323(9) Uani 1 1 d .
N31 N 0.6153(4) 0.4272(2) 0.74670(16) 0.0440(12) Uani 1 1 d .
C11 C 0.5661(3) 0.65617(19) 0.43707(14) 0.0200(9) Uani 1 1 d .
C12 C 0.4611(3) 0.6502(2) 0.41659(15) 0.0218(9) Uani 1 1 d .
H12 H 0.4299 0.6093 0.4112 0.026 Uiso 1 1 calc R
C13 C 0.4017(3) 0.7037(2) 0.40407(15) 0.0221(9) Uani 1 1 d .
H13 H 0.3288 0.6987 0.3907 0.027 Uiso 1 1 calc R
C14 C 0.5442(3) 0.7683(2) 0.42986(15) 0.0217(9) Uani 1 1 d .
H14 H 0.5743 0.8097 0.4343 0.026 Uiso 1 1 calc R
C15 C 0.6078(4) 0.7172(2) 0.44427(15) 0.0232(9) Uani 1 1 d .
H15 H 0.6789 0.7234 0.4589 0.028 Uiso 1 1 calc R
C16 C 0.6318(4) 0.59641(19) 0.44949(15) 0.0235(9) Uani 1 1 d .
C21 C 1.2236(3) 0.7572(2) 0.56390(15) 0.0218(9) Uani 1 1 d .
C22 C 1.2870(4) 0.7693(2) 0.52609(16) 0.0257(9) Uani 1 1 d .
H22 H 1.2885 0.7400 0.5016 0.031 Uiso 1 1 calc R
C23 C 1.3480(4) 0.8247(2) 0.52464(16) 0.0278(10) Uani 1 1 d .
H23 H 1.3920 0.8322 0.4986 0.033 Uiso 1 1 calc R
C24 C 1.2858(4) 0.8564(2) 0.59337(18) 0.0351(12) Uani 1 1 d .
H24 H 1.2835 0.8875 0.6167 0.042 Uiso 1 1 calc R
C25 C 1.2242(4) 0.8023(2) 0.59861(17) 0.0329(11) Uani 1 1 d .
H25 H 1.1826 0.7955 0.6254 0.039 Uiso 1 1 calc R
C26 C 1.1531(4) 0.6976(2) 0.56829(16) 0.0251(9) Uani 1 1 d .
C31 C 0.8043(4) 0.4444(2) 0.69289(15) 0.0265(10) Uani 1 1 d .
C32 C 0.6977(4) 0.4418(2) 0.67384(18) 0.0343(11) Uani 1 1 d .
H32 H 0.6864 0.4464 0.6420 0.041 Uiso 1 1 calc R
C33 C 0.6066(5) 0.4322(3) 0.7020(2) 0.0449(14) Uani 1 1 d .
H33 H 0.5338 0.4291 0.6882 0.054 Uiso 1 1 calc R
C34 C 0.7179(6) 0.4306(2) 0.76488(18) 0.0439(15) Uani 1 1 d .
H34 H 0.7261 0.4276 0.7970 0.053 Uiso 1 1 calc R
C35 C 0.8144(5) 0.4385(2) 0.73964(17) 0.0362(12) Uani 1 1 d .
H35 H 0.8862 0.4398 0.7543 0.043 Uiso 1 1 calc R
C36 C 0.9052(4) 0.4540(2) 0.66315(16) 0.0265(10) Uani 1 1 d .
C101 C 0.5244(3) 0.8181(2) 0.29452(14) 0.0206(9) Uani 1 1 d .
C102 C 0.5430(4) 0.7727(2) 0.25839(15) 0.0241(9) Uani 1 1 d .
H102 H 0.6091 0.7686 0.2411 0.029 Uiso 1 1 calc R
C103 C 0.4490(4) 0.7372(2) 0.25384(15) 0.0259(10) Uani 1 1 d .
H103 H 0.4364 0.7035 0.2329 0.031 Uiso 1 1 calc R
C104 C 0.3705(4) 0.7606(2) 0.28710(14) 0.0213(9) Uani 1 1 d .
C105 C 0.2622(4) 0.7377(2) 0.29275(14) 0.0220(9) Uani 1 1 d .
H105 H 0.2381 0.7050 0.2726 0.026 Uiso 1 1 calc R
C106 C 0.1849(4) 0.75756(19) 0.32479(14) 0.0205(9) Uani 1 1 d .
C107 C 0.0724(4) 0.7335(2) 0.32848(15) 0.0227(9) Uani 1 1 d .
H107 H 0.0371 0.7026 0.3095 0.027 Uiso 1 1 calc R
C108 C 0.0266(4) 0.7638(2) 0.36430(15) 0.0223(9) Uani 1 1 d .
H108 H -0.0475 0.7582 0.3749 0.027 Uiso 1 1 calc R
C109 C 0.1107(3) 0.80585(19) 0.38334(14) 0.0199(9) Uani 1 1 d .
C110 C 0.0969(3) 0.8439(2) 0.42190(14) 0.0208(9) Uani 1 1 d .
C111 C -0.0110(4) 0.8403(2) 0.44704(15) 0.0229(9) Uani 1 1 d .
C112 C -0.1080(4) 0.8702(2) 0.43159(15) 0.0228(9) Uani 1 1 d .
H112 H -0.1086 0.8909 0.4029 0.027 Uiso 1 1 calc R
C113 C -0.2042(4) 0.8706(2) 0.45714(16) 0.0256(10) Uani 1 1 d .
H113 H -0.2695 0.8917 0.4458 0.031 Uiso 1 1 calc R
C114 C -0.2066(4) 0.8406(2) 0.49909(17) 0.0297(10) Uani 1 1 d .
C115 C -0.3107(4) 0.8432(3) 0.52770(18) 0.0388(13) Uani 1 1 d .
H11A H -0.3680 0.8694 0.5124 0.058 Uiso 1 1 calc GR
H11B H -0.2915 0.8617 0.5574 0.058 Uiso 1 1 calc GR
H11C H -0.3399 0.8001 0.5318 0.058 Uiso 1 1 calc GR
C116 C -0.1112(5) 0.8092(3) 0.51410(18) 0.0407(13) Uani 1 1 d .
H116 H -0.1116 0.7873 0.5424 0.049 Uiso 1 1 calc R
C117 C -0.0147(4) 0.8089(2) 0.48848(17) 0.0354(12) Uani 1 1 d .
H117 H 0.0500 0.7869 0.4995 0.042 Uiso 1 1 calc R
C118 C 0.1768(4) 0.8878(2) 0.43837(15) 0.0233(9) Uani 1 1 d .
C119 C 0.1583(4) 0.9328(2) 0.47476(16) 0.0285(10) Uani 1 1 d .
H119 H 0.0931 0.9361 0.4926 0.034 Uiso 1 1 calc R
C120 C 0.2514(4) 0.9692(2) 0.47839(16) 0.0291(10) Uani 1 1 d .
H120 H 0.2635 1.0032 0.4992 0.035 Uiso 1 1 calc R
C121 C 0.3290(4) 0.9471(2) 0.44510(15) 0.0237(9) Uani 1 1 d .
C122 C 0.4349(4) 0.9727(2) 0.43774(15) 0.0242(9) Uani 1 1 d .
H122 H 0.4583 1.0062 0.4574 0.029 Uiso 1 1 calc R
C123 C 0.5100(3) 0.95419(19) 0.40457(15) 0.0206(9) Uani 1 1 d .
C124 C 0.6143(4) 0.9858(2) 0.39594(16) 0.0257(10) Uani 1 1 d .
H124 H 0.6451 1.0207 0.4125 0.031 Uiso 1 1 calc R
C125 C 0.6606(4) 0.9565(2) 0.35980(15) 0.0236(9) Uani 1 1 d .
H125 H 0.7296 0.9672 0.3461 0.028 Uiso 1 1 calc R
C126 C 0.5851(3) 0.90593(19) 0.34611(14) 0.0198(8) Uani 1 1 d .
C127 C 0.6016(3) 0.86454(19) 0.30933(14) 0.0195(8) Uani 1 1 d .
C128 C 0.7054(4) 0.8725(2) 0.28215(15) 0.0231(9) Uani 1 1 d .
C129 C 0.8116(4) 0.8612(2) 0.30118(16) 0.0280(10) Uani 1 1 d .
H129 H 0.8186 0.8474 0.3319 0.034 Uiso 1 1 calc R
C130 C 0.9078(4) 0.8697(2) 0.27571(16) 0.0284(10) Uani 1 1 d .
H130 H 0.9797 0.8624 0.2894 0.034 Uiso 1 1 calc R
C131 C 0.8998(4) 0.8888(2) 0.23054(16) 0.0267(10) Uani 1 1 d .
C132 C 1.0027(4) 0.8999(3) 0.20300(18) 0.0347(11) Uani 1 1 d .
H13A H 1.0221 0.9452 0.2038 0.052 Uiso 1 1 calc GR
H13B H 0.9877 0.8868 0.1715 0.052 Uiso 1 1 calc GR
H13C H 1.0654 0.8750 0.2158 0.052 Uiso 1 1 calc GR
C133 C 0.7937(4) 0.8988(2) 0.21124(16) 0.0256(10) Uani 1 1 d .
H133 H 0.7867 0.9106 0.1802 0.031 Uiso 1 1 calc R
C134 C 0.6976(4) 0.8917(2) 0.23678(15) 0.0241(9) Uani 1 1 d .
H134 H 0.6260 0.9000 0.2232 0.029 Uiso 1 1 calc R
Cl1S Cl 1.03632(13) 0.82842(7) 0.70261(5) 0.0506(4) Uani 1 1 d .
Cl2S Cl 0.85544(16) 0.75834(9) 0.65753(8) 0.0809(6) Uani 1 1 d .
C1S C 0.9839(5) 0.7543(3) 0.6867(2) 0.0519(16) Uani 1 1 d .
H1SA H 1.0392 0.7329 0.6673 0.062 Uiso 1 1 calc R
H1SB H 0.9751 0.7280 0.7143 0.062 Uiso 1 1 calc R
Cl3S Cl 0.58785(13) 0.58300(11) 0.61895(5) 0.0706(6) Uani 1 1 d .
Cl4S Cl 0.44984(18) 0.64925(8) 0.55171(6) 0.0737(6) Uani 1 1 d .
C2S C 0.5372(6) 0.5866(3) 0.5627(2) 0.0512(15) Uani 1 1 d .
H2SA H 0.6019 0.5893 0.5423 0.061 Uiso 1 1 calc R
H2SB H 0.4964 0.5467 0.5555 0.061 Uiso 1 1 calc R
N41 N 1.2894(3) 1.02666(17) 0.28984(13) 0.0234(8) Uani 1 1 d .
C41 C 1.2058(4) 0.9940(2) 0.32043(16) 0.0274(10) Uani 1 1 d .
H41A H 1.1490 0.9724 0.3009 0.033 Uiso 1 1 calc R
H41B H 1.2463 0.9608 0.3380 0.033 Uiso 1 1 calc R
C42 C 1.1445(4) 1.0361(2) 0.35355(17) 0.0297(10) Uani 1 1 d .
H42A H 1.1275 1.0775 0.3390 0.036 Uiso 1 1 calc R
H42B H 1.1934 1.0440 0.3806 0.036 Uiso 1 1 calc R
C43 C 1.0356(4) 1.0048(2) 0.36810(18) 0.0341(11) Uani 1 1 d .
H43A H 0.9843 1.0005 0.3413 0.041 Uiso 1 1 calc R
H43B H 1.0522 0.9616 0.3798 0.041 Uiso 1 1 calc R
C44 C 0.9774(5) 1.0429(3) 0.4047(2) 0.0452(14) Uani 1 1 d .
H44A H 0.9635 1.0862 0.3937 0.068 Uiso 1 1 calc GR
H44B H 1.0254 1.0443 0.4321 0.068 Uiso 1 1 calc GR
H44C H 0.9057 1.0227 0.4117 0.068 Uiso 1 1 calc GR
C51 C 1.3806(4) 1.0613(2) 0.31783(16) 0.0281(10) Uani 1 1 d .
H51A H 1.3952 1.0364 0.3459 0.034 Uiso 1 1 calc R
H51B H 1.4505 1.0607 0.3002 0.034 Uiso 1 1 calc R
C52 C 1.3586(4) 1.1293(2) 0.33165(17) 0.0314(11) Uani 1 1 d .
H52A H 1.2905 1.1315 0.3503 0.038 Uiso 1 1 calc R
H52B H 1.3464 1.1560 0.3043 0.038 Uiso 1 1 calc R
C53 C 1.4603(4) 1.1532(2) 0.35900(18) 0.0366(12) Uani 1 1 d .
H53A H 1.5289 1.1459 0.3414 0.044 Uiso 1 1 calc R
H53B H 1.4675 1.1284 0.3875 0.044 Uiso 1 1 calc R
C54 C 1.4518(5) 1.2237(3) 0.37059(18) 0.0435(14) Uani 1 1 d .
H54A H 1.4510 1.2487 0.3425 0.065 Uiso 1 1 calc GR
H54B H 1.5166 1.2361 0.3897 0.065 Uiso 1 1 calc GR
H54C H 1.3824 1.2315 0.3870 0.065 Uiso 1 1 calc GR
C61 C 1.3529(4) 0.9760(2) 0.26366(16) 0.0276(10) Uani 1 1 d .
H61A H 1.4061 0.9978 0.2435 0.033 Uiso 1 1 calc R
H61B H 1.3981 0.9508 0.2858 0.033 Uiso 1 1 calc R
C62 C 1.2831(4) 0.9306(2) 0.23507(17) 0.0294(10) Uani 1 1 d .
H62A H 1.2260 0.9544 0.2170 0.035 Uiso 1 1 calc R
H62B H 1.2437 0.9003 0.2550 0.035 Uiso 1 1 calc R
C63 C 1.3601(4) 0.8943(2) 0.20336(17) 0.0332(11) Uani 1 1 d .
H63A H 1.3927 0.9246 0.1815 0.040 Uiso 1 1 calc R
H63B H 1.4228 0.8755 0.2215 0.040 Uiso 1 1 calc R
C64 C 1.2996(5) 0.8420(3) 0.17730(19) 0.0402(13) Uani 1 1 d .
H64A H 1.3522 0.8210 0.1570 0.060 Uiso 1 1 calc GR
H64B H 1.2373 0.8603 0.1593 0.060 Uiso 1 1 calc GR
H64C H 1.2702 0.8109 0.1987 0.060 Uiso 1 1 calc GR
C71 C 1.2253(4) 1.0708(2) 0.25756(15) 0.0247(9) Uani 1 1 d .
H71A H 1.1620 1.0467 0.2436 0.030 Uiso 1 1 calc R
H71B H 1.1926 1.1056 0.2756 0.030 Uiso 1 1 calc R
C72 C 1.2926(4) 1.1002(2) 0.21979(15) 0.0251(9) Uani 1 1 d .
H72A H 1.3055 1.0683 0.1957 0.030 Uiso 1 1 calc R
H72B H 1.3666 1.1146 0.2319 0.030 Uiso 1 1 calc R
C73 C 1.2271(4) 1.1567(2) 0.19999(16) 0.0290(10) Uani 1 1 d .
H73A H 1.1490 1.1433 0.1927 0.035 Uiso 1 1 calc R
H73B H 1.2241 1.1909 0.2231 0.035 Uiso 1 1 calc R
C74 C 1.2801(4) 1.1826(2) 0.15727(17) 0.0341(11) Uani 1 1 d .
H74A H 1.2758 1.1504 0.1332 0.051 Uiso 1 1 calc GR
H74B H 1.3590 1.1932 0.1638 0.051 Uiso 1 1 calc GR
H74C H 1.2397 1.2209 0.1472 0.051 Uiso 1 1 calc GR

loop_
_atom_site_aniso_label
_atom_site_aniso_U_11
_atom_site_aniso_U_22
_atom_site_aniso_U_33
_atom_site_aniso_U_23
_atom_site_aniso_U_13
_atom_site_aniso_U_12
I1 0.02007(13) 0.01662(12) 0.02127(14) -0.00319(10) 0.00439(10) 0.00211(10)
I2 0.01734(12) 0.02084(13) 0.02152(14) -0.00122(10) 0.00538(10) -0.00255(10)
I3 0.02667(14) 0.01503(12) 0.02222(14) 0.00556(10) 0.00265(11) 0.00034(10)
I4 0.02090(13) 0.02041(13) 0.01734(13) -0.00118(10) -0.00009(10) 0.00080(10)
Mo1 0.01620(16) 0.01274(15) 0.01612(17) 0.00073(13) 0.00199(13) 0.00171(12)
Mo2 0.01676(16) 0.01210(15) 0.01589(17) 0.00038(12) 0.00285(13) -0.00019(12)
Mo3 0.01684(16) 0.01402(16) 0.01416(17) 0.00119(13) 0.00363(13) -0.00009(12)
Zn1 0.0188(2) 0.0159(2) 0.0174(2) -0.00058(18) 0.00095(19) 0.00117(18)
O11 0.0190(14) 0.0212(15) 0.0274(17) 0.0024(13) -0.0010(12) 0.0052(12)
O12 0.0315(18) 0.0185(17) 0.078(3) 0.0018(17) -0.0172(19) 0.0013(14)
O21 0.0258(15) 0.0138(14) 0.0289(17) -0.0015(12) 0.0071(13) -0.0034(12)
O22 0.0342(18) 0.0353(19) 0.0263(18) -0.0029(14) 0.0056(14) -0.0099(15)
O31 0.0244(15) 0.0268(16) 0.0190(16) 0.0003(13) 0.0069(12) 0.0002(12)
O32 0.0336(19) 0.049(2) 0.036(2) 0.0151(17) 0.0063(16) 0.0069(16)
N11 0.0196(17) 0.0194(17) 0.0166(18) 0.0010(14) 0.0005(14) 0.0029(14)
N12 0.0190(17) 0.0197(17) 0.0204(18) -0.0013(14) 0.0030(14) 0.0003(14)
N13 0.0190(17) 0.0184(17) 0.0204(18) 0.0001(14) -0.0006(14) -0.0001(14)
N14 0.0214(17) 0.0195(18) 0.0202(18) 0.0002(14) 0.0023(15) 0.0018(14)
N15 0.0199(17) 0.0184(17) 0.0193(18) 0.0004(14) 0.0015(14) 0.0010(14)
N21 0.038(2) 0.026(2) 0.033(2) -0.0026(17) -0.0001(19) -0.0069(17)
N31 0.055(3) 0.035(2) 0.043(3) -0.005(2) 0.029(2) -0.008(2)
C11 0.021(2) 0.018(2) 0.021(2) 0.0016(16) 0.0018(17) 0.0032(16)
C12 0.022(2) 0.018(2) 0.025(2) 0.0024(17) 0.0009(18) -0.0053(16)
C13 0.017(2) 0.022(2) 0.027(2) 0.0009(18) -0.0012(17) -0.0049(16)
C14 0.022(2) 0.020(2) 0.023(2) -0.0018(17) 0.0003(18) 0.0014(17)
C15 0.019(2) 0.022(2) 0.028(2) -0.0018(18) -0.0041(18) 0.0010(17)
C16 0.028(2) 0.016(2) 0.027(2) 0.0023(17) -0.0016(19) 0.0025(17)
C21 0.021(2) 0.019(2) 0.025(2) 0.0016(17) -0.0014(17) 0.0014(16)
C22 0.029(2) 0.024(2) 0.024(2) -0.0031(18) -0.0018(19) 0.0015(18)
C23 0.032(2) 0.028(2) 0.024(2) 0.0036(19) 0.0016(19) 0.0007(19)
C24 0.044(3) 0.025(2) 0.037(3) -0.006(2) 0.010(2) -0.005(2)
C25 0.035(3) 0.030(3) 0.034(3) -0.007(2) 0.012(2) -0.003(2)
C26 0.024(2) 0.022(2) 0.029(3) 0.0020(19) -0.0006(19) 0.0012(17)
C31 0.038(3) 0.019(2) 0.023(2) 0.0007(18) 0.011(2) -0.0009(18)
C32 0.036(3) 0.036(3) 0.031(3) -0.002(2) 0.011(2) -0.009(2)
C33 0.042(3) 0.048(3) 0.046(3) -0.006(3) 0.020(3) -0.012(3)
C34 0.078(4) 0.028(3) 0.026(3) 0.000(2) 0.021(3) -0.004(3)
C35 0.052(3) 0.033(3) 0.023(3) 0.004(2) 0.008(2) -0.003(2)
C36 0.031(2) 0.024(2) 0.024(2) 0.0016(18) 0.010(2) 0.0000(19)
C101 0.021(2) 0.023(2) 0.018(2) 0.0027(17) 0.0056(17) 0.0008(16)
C102 0.026(2) 0.022(2) 0.024(2) -0.0029(18) 0.0043(18) 0.0046(17)
C103 0.032(2) 0.023(2) 0.022(2) -0.0059(18) 0.0018(19) -0.0007(18)
C104 0.027(2) 0.018(2) 0.018(2) 0.0010(16) -0.0006(18) -0.0009(17)
C105 0.028(2) 0.019(2) 0.019(2) -0.0003(17) 0.0001(18) -0.0049(17)
C106 0.024(2) 0.019(2) 0.018(2) 0.0036(16) -0.0024(17) -0.0011(17)
C107 0.024(2) 0.020(2) 0.025(2) 0.0035(17) -0.0008(18) -0.0034(17)
C108 0.021(2) 0.022(2) 0.023(2) 0.0080(17) -0.0027(17) 0.0006(17)
C109 0.020(2) 0.019(2) 0.021(2) 0.0079(17) -0.0026(17) 0.0042(16)
C110 0.022(2) 0.021(2) 0.020(2) 0.0055(17) 0.0013(17) 0.0049(16)
C111 0.025(2) 0.021(2) 0.023(2) -0.0003(17) 0.0030(18) 0.0014(17)
C112 0.023(2) 0.025(2) 0.020(2) 0.0016(17) 0.0007(17) -0.0008(17)
C113 0.021(2) 0.027(2) 0.029(2) -0.0026(19) 0.0003(19) -0.0017(18)
C114 0.028(2) 0.030(2) 0.031(3) -0.004(2) 0.008(2) -0.0051(19)
C115 0.035(3) 0.049(3) 0.033(3) -0.007(2) 0.016(2) -0.007(2)
C116 0.044(3) 0.045(3) 0.033(3) 0.017(2) 0.010(2) 0.000(2)
C117 0.036(3) 0.038(3) 0.032(3) 0.014(2) 0.006(2) 0.011(2)
C118 0.023(2) 0.023(2) 0.024(2) 0.0024(18) 0.0012(18) 0.0070(17)
C119 0.028(2) 0.032(3) 0.026(2) -0.002(2) 0.0071(19) 0.0080(19)
C120 0.039(3) 0.025(2) 0.024(2) -0.0053(19) 0.005(2) 0.006(2)
C121 0.029(2) 0.022(2) 0.020(2) -0.0012(17) -0.0008(18) 0.0040(18)
C122 0.031(2) 0.020(2) 0.021(2) -0.0051(17) -0.0021(19) -0.0003(18)
C123 0.022(2) 0.017(2) 0.023(2) 0.0029(17) -0.0033(17) 0.0027(16)
C124 0.032(2) 0.016(2) 0.029(2) -0.0010(18) -0.003(2) -0.0029(18)
C125 0.024(2) 0.021(2) 0.025(2) 0.0032(18) 0.0007(18) -0.0035(17)
C126 0.022(2) 0.018(2) 0.019(2) 0.0036(16) -0.0013(17) 0.0004(16)
C127 0.0175(19) 0.020(2) 0.021(2) 0.0014(16) -0.0015(16) 0.0025(16)
C128 0.024(2) 0.021(2) 0.023(2) 0.0015(17) 0.0034(18) -0.0004(17)
C129 0.029(2) 0.033(3) 0.022(2) 0.0048(19) 0.0001(19) 0.001(2)
C130 0.023(2) 0.033(3) 0.029(3) 0.006(2) 0.0010(19) 0.0017(19)
C131 0.024(2) 0.026(2) 0.031(3) 0.0032(19) 0.0038(19) 0.0007(18)
C132 0.021(2) 0.044(3) 0.039(3) 0.006(2) 0.005(2) -0.001(2)
C133 0.024(2) 0.029(2) 0.024(2) 0.0077(19) -0.0002(18) -0.0021(18)
C134 0.020(2) 0.028(2) 0.024(2) 0.0028(18) -0.0020(18) -0.0005(17)
Cl1S 0.0615(9) 0.0468(8) 0.0438(8) -0.0037(6) 0.0039(7) 0.0098(7)
Cl2S 0.0640(11) 0.0602(11) 0.1177(18) -0.0259(11) -0.0143(11) 0.0159(9)
C1S 0.052(4) 0.043(3) 0.062(4) 0.006(3) 0.019(3) 0.009(3)
Cl3S 0.0416(8) 0.1364(17) 0.0338(8) 0.0196(9) 0.0000(7) 0.0201(10)
Cl4S 0.1014(14) 0.0540(10) 0.0643(11) -0.0184(8) -0.0320(10) 0.0347(10)
C2S 0.062(4) 0.045(3) 0.046(4) -0.005(3) -0.016(3) 0.007(3)
N41 0.0221(18) 0.0252(19) 0.023(2) 0.0016(15) 0.0014(15) 0.0014(15)
C41 0.024(2) 0.024(2) 0.033(3) 0.0063(19) 0.003(2) 0.0000(18)
C42 0.029(2) 0.031(2) 0.029(3) 0.004(2) 0.006(2) -0.0001(19)
C43 0.030(3) 0.036(3) 0.037(3) 0.008(2) 0.011(2) 0.004(2)
C44 0.042(3) 0.043(3) 0.052(4) 0.010(3) 0.023(3) 0.012(2)
C51 0.027(2) 0.033(3) 0.025(2) 0.002(2) -0.0018(19) -0.0014(19)
C52 0.033(3) 0.032(3) 0.029(3) 0.000(2) 0.006(2) -0.004(2)
C53 0.040(3) 0.039(3) 0.030(3) -0.001(2) 0.003(2) -0.011(2)
C54 0.063(4) 0.040(3) 0.029(3) -0.003(2) 0.008(3) -0.016(3)
C61 0.022(2) 0.030(2) 0.031(3) 0.002(2) 0.0026(19) 0.0089(18)
C62 0.026(2) 0.031(2) 0.031(3) 0.002(2) 0.002(2) 0.0046(19)
C63 0.027(2) 0.037(3) 0.035(3) 0.000(2) 0.001(2) 0.010(2)
C64 0.043(3) 0.041(3) 0.036(3) -0.007(2) -0.003(2) 0.010(2)
C71 0.022(2) 0.027(2) 0.025(2) 0.0023(19) 0.0026(18) 0.0030(18)
C72 0.020(2) 0.032(2) 0.023(2) 0.0001(19) 0.0002(18) 0.0005(18)
C73 0.027(2) 0.031(2) 0.029(3) 0.002(2) 0.002(2) 0.0018(19)
C74 0.036(3) 0.039(3) 0.028(3) 0.007(2) 0.001(2) 0.002(2)

loop_
_atom_type_symbol
_atom_type_description
_atom_type_scat_dispersion_real
_atom_type_scat_dispersion_imag
_atom_type_scat_source
C C 0.0033 0.0016 'International Tables Vol C Tables 4.2.6.8 and 6.1.1.4'
H H 0.0000 0.0000 'International Tables Vol C Tables 4.2.6.8 and 6.1.1.4'
Cl Cl 0.1484 0.1585 'International Tables Vol C Tables 4.2.6.8 and 6.1.1.4'
I I -0.4742 1.8119 'International Tables Vol C Tables 4.2.6.8 and 6.1.1.4'
Mo Mo -1.6832 0.6857 'International Tables Vol C Tables 4.2.6.8 and 6.1.1.4'
N N 0.0061 0.0033 'International Tables Vol C Tables 4.2.6.8 and 6.1.1.4'
O O 0.0106 0.0060 'International Tables Vol C Tables 4.2.6.8 and 6.1.1.4'
Zn Zn 0.2839 1.4301 'International Tables Vol C Tables 4.2.6.8 and 6.1.1.4'

loop_
_geom_angle_atom_site_label_1
_geom_angle_atom_site_label_2
_geom_angle_atom_site_label_3
_geom_angle
_geom_angle_site_symmetry_1
_geom_angle_site_symmetry_3
Mo1 I1 Mo2 57.195(11) . .
Mo1 I1 Mo3 57.486(11) . .
Mo2 I1 Mo3 56.940(11) . .
Mo1 I2 Mo2 57.571(11) . 3_766
Mo1 I2 Mo3 57.541(11) . .
Mo2 I2 Mo3 57.116(12) 3_766 .
Mo1 I3 Mo2 56.918(12) 3_766 3_766
Mo3 I3 Mo1 57.237(11) . 3_766
Mo3 I3 Mo2 57.211(11) . 3_766
Mo1 I4 Mo2 57.525(12) . 3_766
Mo1 I4 Mo3 57.461(11) . 3_766
Mo3 I4 Mo2 57.151(11) 3_766 3_766
I1 Mo1 I3 90.359(13) . 3_766
I2 Mo1 I1 90.178(13) . .
I2 Mo1 I3 176.756(16) . 3_766
I2 Mo1 I4 89.607(13) . .
I4 Mo1 I1 176.596(16) . .
I4 Mo1 I3 89.667(13) . 3_766
Mo2 Mo1 I1 121.312(16) 3_766 .
Mo2 Mo1 I1 61.519(12) . .
Mo2 Mo1 I2 121.398(16) . .
Mo2 Mo1 I2 61.460(12) 3_766 .
Mo2 Mo1 I3 61.568(12) . 3_766
Mo2 Mo1 I3 120.779(15) 3_766 3_766
Mo2 Mo1 I4 121.332(15) . .
Mo2 Mo1 I4 61.410(12) 3_766 .
Mo2 Mo1 Mo2 89.556(14) . 3_766
Mo2 Mo1 Mo3 59.761(13) 3_766 .
Mo2 Mo1 Mo3 60.063(13) . 3_766
Mo2 Mo1 Mo3 59.708(13) . .
Mo3 Mo1 I1 121.570(16) 3_766 .
Mo3 Mo1 I1 61.561(12) . .
Mo3 Mo1 I2 121.134(15) 3_766 .
Mo3 Mo1 I2 61.697(12) . .
Mo3 Mo1 I3 121.274(16) . 3_766
Mo3 Mo1 I3 61.092(12) 3_766 3_766
Mo3 Mo1 I4 61.274(12) 3_766 .
Mo3 Mo1 I4 121.160(15) . .
Mo3 Mo1 Mo2 59.695(12) 3_766 3_766
Mo3 Mo1 Mo3 89.776(15) 3_766 .
O11 Mo1 I1 85.07(8) . .
O11 Mo1 I2 92.51(8) . .
O11 Mo1 I3 84.35(8) . 3_766
O11 Mo1 I4 91.54(8) . .
O11 Mo1 Mo2 129.95(8) . .
O11 Mo1 Mo2 140.48(8) . 3_766
O11 Mo1 Mo3 135.72(8) . .
O11 Mo1 Mo3 134.04(8) . 3_766
I1 Mo2 I2 176.483(16) . 3_766
I1 Mo2 I3 90.203(13) . 3_766
I1 Mo2 I4 90.470(13) . 3_766
I2 Mo2 I3 89.963(13) 3_766 3_766
I4 Mo2 I2 89.155(13) 3_766 3_766
I4 Mo2 I3 176.503(16) 3_766 3_766
Mo1 Mo2 I1 61.286(12) . .
Mo1 Mo2 I1 121.733(15) 3_766 .
Mo1 Mo2 I2 121.732(16) . 3_766
Mo1 Mo2 I2 60.969(11) 3_766 3_766
Mo1 Mo2 I3 121.257(16) 3_766 3_766
Mo1 Mo2 I3 61.514(12) . 3_766
Mo1 Mo2 I4 121.716(15) . 3_766
Mo1 Mo2 I4 61.062(12) 3_766 3_766
Mo1 Mo2 Mo1 90.445(14) . 3_766
Mo1 Mo2 Mo3 60.074(13) . 3_766
Mo3 Mo2 I1 61.720(12) . .
Mo3 Mo2 I1 121.348(16) 3_766 .
Mo3 Mo2 I2 61.663(12) 3_766 3_766
Mo3 Mo2 I2 120.968(15) . 3_766
Mo3 Mo2 I3 121.979(16) . 3_766
Mo3 Mo2 I3 61.076(12) 3_766 3_766
Mo3 Mo2 I4 121.256(15) 3_766 3_766
Mo3 Mo2 I4 61.256(12) . 3_766
Mo3 Mo2 Mo1 60.468(13) . .
Mo3 Mo2 Mo1 60.205(13) 3_766 3_766
Mo3 Mo2 Mo1 60.020(12) . 3_766
Mo3 Mo2 Mo3 90.219(14) . 3_766
O21 Mo2 I1 90.77(8) . .
O21 Mo2 I2 85.74(8) . 3_766
O21 Mo2 I3 85.35(8) . 3_766
O21 Mo2 I4 91.21(9) . 3_766
O21 Mo2 Mo1 134.85(8) . 3_766
O21 Mo2 Mo1 134.43(8) . .
O21 Mo2 Mo3 138.73(8) . .
O21 Mo2 Mo3 131.05(8) . 3_766
I1 Mo3 I2 89.335(13) . .
I3 Mo3 I1 176.308(15) . .
I3 Mo3 I2 90.067(13) . .
I4 Mo3 I1 90.447(13) 3_766 .
I4 Mo3 I2 177.230(15) 3_766 .
I4 Mo3 I3 89.975(13) 3_766 .
Mo1 Mo3 I1 121.620(15) 3_766 .
Mo1 Mo3 I1 60.953(12) . .
Mo1 Mo3 I2 121.078(16) 3_766 .
Mo1 Mo3 I2 60.762(12) . .
Mo1 Mo3 I3 61.670(11) 3_766 .
Mo1 Mo3 I3 121.722(16) . .
Mo1 Mo3 I4 61.263(12) 3_766 3_766
Mo1 Mo3 I4 121.410(15) . 3_766
Mo1 Mo3 Mo1 90.227(14) 3_766 .
Mo2 Mo3 I1 61.340(12) . .
Mo2 Mo3 I1 120.979(16) 3_766 .
Mo2 Mo3 I2 120.578(16) . .
Mo2 Mo3 I2 61.218(12) 3_766 .
Mo2 Mo3 I3 121.948(15) . .
Mo2 Mo3 I3 61.711(12) 3_766 .
Mo2 Mo3 I4 121.122(15) 3_766 3_766
Mo2 Mo3 I4 61.594(12) . 3_766
Mo2 Mo3 Mo1 60.287(12) . 3_766
Mo2 Mo3 Mo1 59.865(13) 3_766 3_766
Mo2 Mo3 Mo1 60.035(13) 3_766 .
Mo2 Mo3 Mo1 59.824(13) . .
Mo2 Mo3 Mo2 89.781(14) . 3_766
O31 Mo3 I1 87.88(8) . .
O31 Mo3 I2 85.52(8) . .
O31 Mo3 I3 88.45(8) . .
O31 Mo3 I4 91.71(8) . 3_766
O31 Mo3 Mo1 132.11(8) . .
O31 Mo3 Mo1 137.59(8) . 3_766
O31 Mo3 Mo2 136.93(8) . .
O31 Mo3 Mo2 133.15(8) . 3_766
N12 Zn1 N11 92.54(13) . .
N13 Zn1 N11 101.20(13) . .
N13 Zn1 N12 88.94(13) . .
N13 Zn1 N14 87.31(14) . .
N13 Zn1 N15 158.31(14) . .
N14 Zn1 N11 108.30(13) . .
N14 Zn1 N12 159.16(14) . .
N14 Zn1 N15 89.08(13) . .
N15 Zn1 N11 100.24(13) . .
N15 Zn1 N12 86.87(13) . .
C16 O11 Mo1 133.6(3) . .
C26 O21 Mo2 131.7(3) . .
C36 O31 Mo3 139.5(3) . .
C13 N11 Zn1 119.0(3) . .
C14 N11 Zn1 122.4(3) . .
C14 N11 C13 117.0(4) . .
C101 N12 Zn1 126.6(3) . .
C101 N12 C104 106.7(3) . .
C104 N12 Zn1 123.9(3) . .
C106 N13 Zn1 125.5(3) . .
C109 N13 Zn1 127.3(3) . .
C109 N13 C106 106.3(3) . .
C118 N14 Zn1 126.9(3) . .
C121 N14 Zn1 126.3(3) . .
C121 N14 C118 106.5(3) . .
C123 N15 Zn1 125.6(3) . .
C123 N15 C126 106.4(3) . .
C126 N15 Zn1 127.8(3) . .
C23 N21 C24 116.1(4) . .
C33 N31 C34 116.7(5) . .
C12 C11 C15 117.8(4) . .
C12 C11 C16 119.0(4) . .
C15 C11 C16 123.1(4) . .
C11 C12 H12 120.1 . .
C13 C12 C11 119.8(4) . .
C13 C12 H12 120.1 . .
N11 C13 C12 122.8(4) . .
N11 C13 H13 118.6 . .
C12 C13 H13 118.6 . .
N11 C14 H14 118.1 . .
N11 C14 C15 123.7(4) . .
C15 C14 H14 118.1 . .
C11 C15 H15 120.6 . .
C14 C15 C11 118.8(4) . .
C14 C15 H15 120.6 . .
O11 C16 C11 114.5(4) . .
O12 C16 O11 126.8(4) . .
O12 C16 C11 118.6(4) . .
C22 C21 C25 118.0(4) . .
C22 C21 C26 122.3(4) . .
C25 C21 C26 119.6(4) . .
C21 C22 H22 120.6 . .
C23 C22 C21 118.7(4) . .
C23 C22 H22 120.6 . .
N21 C23 C22 124.4(4) . .
N21 C23 H23 117.8 . .
C22 C23 H23 117.8 . .
N21 C24 H24 117.9 . .
N21 C24 C25 124.2(5) . .
C25 C24 H24 117.9 . .
C21 C25 H25 120.7 . .
C24 C25 C21 118.6(4) . .
C24 C25 H25 120.7 . .
O21 C26 C21 113.7(4) . .
O22 C26 O21 127.1(4) . .
O22 C26 C21 119.2(4) . .
C32 C31 C35 117.4(4) . .
C32 C31 C36 120.4(4) . .
C35 C31 C36 122.3(5) . .
C31 C32 H32 120.5 . .
C31 C32 C33 119.1(5) . .
C33 C32 H32 120.5 . .
N31 C33 C32 123.9(6) . .
N31 C33 H33 118.1 . .
C32 C33 H33 118.1 . .
N31 C34 H34 118.1 . .
N31 C34 C35 123.7(5) . .
C35 C34 H34 118.1 . .
C31 C35 C34 119.2(5) . .
C31 C35 H35 120.4 . .
C34 C35 H35 120.4 . .
O31 C36 C31 112.4(4) . .
O32 C36 O31 128.0(4) . .
O32 C36 C31 119.7(4) . .
N12 C101 C102 109.5(4) . .
N12 C101 C127 125.3(4) . .
C127 C101 C102 125.2(4) . .
C101 C102 H102 126.4 . .
C103 C102 C101 107.3(4) . .
C103 C102 H102 126.4 . .
C102 C103 H103 126.5 . .
C102 C103 C104 106.9(4) . .
C104 C103 H103 126.5 . .
N12 C104 C103 109.6(4) . .
N12 C104 C105 125.3(4) . .
C105 C104 C103 125.1(4) . .
C104 C105 H105 116.4 . .
C104 C105 C106 127.2(4) . .
C106 C105 H105 116.4 . .
N13 C106 C105 124.8(4) . .
N13 C106 C107 110.1(4) . .
C105 C106 C107 125.1(4) . .
C106 C107 H107 126.7 . .
C108 C107 C106 106.6(4) . .
C108 C107 H107 126.7 . .
C107 C108 H108 126.2 . .
C107 C108 C109 107.6(4) . .
C109 C108 H108 126.2 . .
N13 C109 C108 109.4(4) . .
N13 C109 C110 125.6(4) . .
C110 C109 C108 125.0(4) . .
C109 C110 C111 119.2(4) . .
C109 C110 C118 124.4(4) . .
C118 C110 C111 116.4(4) . .
C112 C111 C110 122.2(4) . .
C112 C111 C117 117.5(4) . .
C117 C111 C110 120.2(4) . .
C111 C112 H112 119.4 . .
C113 C112 C111 121.2(4) . .
C113 C112 H112 119.4 . .
C112 C113 H113 119.5 . .
C112 C113 C114 121.0(4) . .
C114 C113 H113 119.5 . .
C113 C114 C115 120.8(4) . .
C116 C114 C113 118.1(4) . .
C116 C114 C115 121.1(5) . .
C114 C115 H11A 109.5 . .
C114 C115 H11B 109.5 . .
C114 C115 H11C 109.5 . .
H11A C115 H11B 109.5 . .
H11A C115 H11C 109.5 . .
H11B C115 H11C 109.5 . .
C114 C116 H116 119.6 . .
C114 C116 C117 120.9(5) . .
C117 C116 H116 119.6 . .
C111 C117 H117 119.4 . .
C116 C117 C111 121.3(5) . .
C116 C117 H117 119.4 . .
N14 C118 C110 125.7(4) . .
N14 C118 C119 109.4(4) . .
C110 C118 C119 124.9(4) . .
C118 C119 H119 126.5 . .
C120 C119 C118 106.9(4) . .
C120 C119 H119 126.5 . .
C119 C120 H120 126.2 . .
C119 C120 C121 107.5(4) . .
C121 C120 H120 126.2 . .
N14 C121 C120 109.7(4) . .
N14 C121 C122 125.0(4) . .
C122 C121 C120 125.3(4) . .
C121 C122 H122 116.6 . .
C121 C122 C123 126.8(4) . .
C123 C122 H122 116.6 . .
N15 C123 C122 125.6(4) . .
N15 C123 C124 109.8(4) . .
C122 C123 C124 124.5(4) . .
C123 C124 H124 126.4 . .
C125 C124 C123 107.2(4) . .
C125 C124 H124 126.4 . .
C124 C125 H125 126.5 . .
C124 C125 C126 107.0(4) . .
C126 C125 H125 126.5 . .
N15 C126 C125 109.5(4) . .
N15 C126 C127 125.4(4) . .
C127 C126 C125 125.1(4) . .
C101 C127 C126 124.6(4) . .
C101 C127 C128 117.0(4) . .
C126 C127 C128 118.2(4) . .
C129 C128 C127 121.2(4) . .
C129 C128 C134 118.3(4) . .
C134 C128 C127 120.4(4) . .
C128 C129 H129 119.6 . .
C128 C129 C130 120.7(4) . .
C130 C129 H129 119.6 . .
C129 C130 H130 119.6 . .
C131 C130 C129 120.8(4) . .
C131 C130 H130 119.6 . .
C130 C131 C132 121.5(4) . .
C133 C131 C130 118.5(4) . .
C133 C131 C132 120.0(4) . .
C131 C132 H13A 109.5 . .
C131 C132 H13B 109.5 . .
C131 C132 H13C 109.5 . .
H13A C132 H13B 109.5 . .
H13A C132 H13C 109.5 . .
H13B C132 H13C 109.5 . .
C131 C133 H133 119.5 . .
C131 C133 C134 120.9(4) . .
C134 C133 H133 119.5 . .
C128 C134 H134 119.7 . .
C133 C134 C128 120.7(4) . .
C133 C134 H134 119.7 . .
Cl1S C1S H1SA 108.9 . .
Cl1S C1S H1SB 108.9 . .
Cl2S C1S Cl1S 113.3(3) . .
Cl2S C1S H1SA 108.9 . .
Cl2S C1S H1SB 108.9 . .
H1SA C1S H1SB 107.7 . .
Cl3S C2S H2SA 108.7 . .
Cl3S C2S H2SB 108.7 . .
Cl4S C2S Cl3S 114.1(4) . .
Cl4S C2S H2SA 108.7 . .
Cl4S C2S H2SB 108.7 . .
H2SA C2S H2SB 107.6 . .
C41 N41 C51 111.2(3) . .
C41 N41 C61 108.8(3) . .
C41 N41 C71 108.6(3) . .
C61 N41 C51 104.6(3) . .
C71 N41 C51 112.6(3) . .
C71 N41 C61 111.0(3) . .
N41 C41 H41A 108.1 . .
N41 C41 H41B 108.1 . .
H41A C41 H41B 107.3 . .
C42 C41 N41 116.6(4) . .
C42 C41 H41A 108.1 . .
C42 C41 H41B 108.1 . .
C41 C42 H42A 109.5 . .
C41 C42 H42B 109.5 . .
C41 C42 C43 110.7(4) . .
H42A C42 H42B 108.1 . .
C43 C42 H42A 109.5 . .
C43 C42 H42B 109.5 . .
C42 C43 H43A 109.2 . .
C42 C43 H43B 109.2 . .
H43A C43 H43B 107.9 . .
C44 C43 C42 112.0(4) . .
C44 C43 H43A 109.2 . .
C44 C43 H43B 109.2 . .
C43 C44 H44A 109.5 . .
C43 C44 H44B 109.5 . .
C43 C44 H44C 109.5 . .
H44A C44 H44B 109.5 . .
H44A C44 H44C 109.5 . .
H44B C44 H44C 109.5 . .
N41 C51 H51A 107.8 . .
N41 C51 H51B 107.8 . .
H51A C51 H51B 107.1 . .
C52 C51 N41 118.1(4) . .
C52 C51 H51A 107.8 . .
C52 C51 H51B 107.8 . .
C51 C52 H52A 110.0 . .
C51 C52 H52B 110.0 . .
C51 C52 C53 108.3(4) . .
H52A C52 H52B 108.4 . .
C53 C52 H52A 110.0 . .
C53 C52 H52B 110.0 . .
C52 C53 H53A 109.1 . .
C52 C53 H53B 109.1 . .
C52 C53 C54 112.5(5) . .
H53A C53 H53B 107.8 . .
C54 C53 H53A 109.1 . .
C54 C53 H53B 109.1 . .
C53 C54 H54A 109.5 . .
C53 C54 H54B 109.5 . .
C53 C54 H54C 109.5 . .
H54A C54 H54B 109.5 . .
H54A C54 H54C 109.5 . .
H54B C54 H54C 109.5 . .
N41 C61 H61A 108.1 . .
N41 C61 H61B 108.1 . .
H61A C61 H61B 107.3 . .
C62 C61 N41 116.9(4) . .
C62 C61 H61A 108.1 . .
C62 C61 H61B 108.1 . .
C61 C62 H62A 109.9 . .
C61 C62 H62B 109.9 . .
C61 C62 C63 109.1(4) . .
H62A C62 H62B 108.3 . .
C63 C62 H62A 109.9 . .
C63 C62 H62B 109.9 . .
C62 C63 H63A 109.0 . .
C62 C63 H63B 109.0 . .
H63A C63 H63B 107.8 . .
C64 C63 C62 112.8(4) . .
C64 C63 H63A 109.0 . .
C64 C63 H63B 109.0 . .
C63 C64 H64A 109.5 . .
C63 C64 H64B 109.5 . .
C63 C64 H64C 109.5 . .
H64A C64 H64B 109.5 . .
H64A C64 H64C 109.5 . .
H64B C64 H64C 109.5 . .
N41 C71 H71A 108.3 . .
N41 C71 H71B 108.3 . .
H71A C71 H71B 107.4 . .
C72 C71 N41 116.1(3) . .
C72 C71 H71A 108.3 . .
C72 C71 H71B 108.3 . .
C71 C72 H72A 109.9 . .
C71 C72 H72B 109.9 . .
C71 C72 C73 108.8(3) . .
H72A C72 H72B 108.3 . .
C73 C72 H72A 109.9 . .
C73 C72 H72B 109.9 . .
C72 C73 H73A 109.2 . .
C72 C73 H73B 109.2 . .
H73A C73 H73B 107.9 . .
C74 C73 C72 112.1(4) . .
C74 C73 H73A 109.2 . .
C74 C73 H73B 109.2 . .
C73 C74 H74A 109.5 . .
C73 C74 H74B 109.5 . .
C73 C74 H74C 109.5 . .
H74A C74 H74B 109.5 . .
H74A C74 H74C 109.5 . .
H74B C74 H74C 109.5 . .

loop_
_geom_bond_atom_site_label_1
_geom_bond_atom_site_label_2
_geom_bond_distance
_geom_bond_site_symmetry_2
I1 Mo1 2.7757(5) .
I1 Mo2 2.7819(4) .
I1 Mo3 2.7919(4) .
I2 Mo1 2.7688(4) .
I2 Mo2 2.7819(4) 3_766
I2 Mo3 2.7937(5) .
I3 Mo1 2.7904(4) 3_766
I3 Mo2 2.7919(5) 3_766
I3 Mo3 2.7752(4) .
I4 Mo1 2.7728(5) .
I4 Mo2 2.7820(5) 3_766
I4 Mo3 2.7730(5) 3_766
Mo1 I3 2.7904(4) 3_766
Mo1 Mo2 2.6729(5) 3_766
Mo1 Mo2 2.6602(5) .
Mo1 Mo3 2.6774(5) .
Mo1 Mo3 2.6658(5) 3_766
Mo1 O11 2.136(3) .
Mo2 I2 2.7820(4) 3_766
Mo2 I3 2.7918(5) 3_766
Mo2 I4 2.7820(5) 3_766
Mo2 Mo1 2.6730(5) 3_766
Mo2 Mo3 2.6570(5) .
Mo2 Mo3 2.6655(5) 3_766
Mo2 O21 2.111(3) .
Mo3 I4 2.7731(5) 3_766
Mo3 Mo1 2.6658(5) 3_766
Mo3 Mo2 2.6654(5) 3_766
Mo3 O31 2.110(3) .
Zn1 N11 2.155(3) .
Zn1 N12 2.086(3) .
Zn1 N13 2.070(3) .
Zn1 N14 2.073(3) .
Zn1 N15 2.074(3) .
O11 C16 1.280(5) .
O12 C16 1.227(5) .
O21 C26 1.271(5) .
O22 C26 1.234(5) .
O31 C36 1.279(5) .
O32 C36 1.225(6) .
N11 C13 1.348(5) .
N11 C14 1.338(5) .
N12 C101 1.372(5) .
N12 C104 1.373(5) .
N13 C106 1.378(5) .
N13 C109 1.375(5) .
N14 C118 1.377(5) .
N14 C121 1.376(6) .
N15 C123 1.377(5) .
N15 C126 1.377(5) .
N21 C23 1.330(6) .
N21 C24 1.346(6) .
N31 C33 1.323(7) .
N31 C34 1.323(8) .
C11 C12 1.381(6) .
C11 C15 1.391(6) .
C11 C16 1.522(6) .
C12 H12 0.9500 .
C12 C13 1.375(6) .
C13 H13 0.9500 .
C14 H14 0.9500 .
C14 C15 1.377(6) .
C15 H15 0.9500 .
C21 C22 1.383(6) .
C21 C25 1.395(6) .
C21 C26 1.516(6) .
C22 H22 0.9500 .
C22 C23 1.374(6) .
C23 H23 0.9500 .
C24 H24 0.9500 .
C24 C25 1.365(7) .
C25 H25 0.9500 .
C31 C32 1.377(7) .
C31 C35 1.384(7) .
C31 C36 1.516(6) .
C32 H32 0.9500 .
C32 C33 1.394(6) .
C33 H33 0.9500 .
C34 H34 0.9500 .
C34 C35 1.392(7) .
C35 H35 0.9500 .
C101 C102 1.451(6) .
C101 C127 1.404(6) .
C102 H102 0.9500 .
C102 C103 1.349(6) .
C103 H103 0.9500 .
C103 C104 1.454(6) .
C104 C105 1.389(6) .
C105 H105 0.9500 .
C105 C106 1.396(6) .
C106 C107 1.438(6) .
C107 H107 0.9500 .
C107 C108 1.356(6) .
C108 H108 0.9500 .
C108 C109 1.440(6) .
C109 C110 1.402(6) .
C110 C111 1.498(6) .
C110 C118 1.404(6) .
C111 C112 1.384(6) .
C111 C117 1.388(6) .
C112 H112 0.9500 .
C112 C113 1.384(6) .
C113 H113 0.9500 .
C113 C114 1.387(7) .
C114 C115 1.515(6) .
C114 C116 1.378(7) .
C115 H11A 0.9800 .
C115 H11B 0.9800 .
C115 H11C 0.9800 .
C116 H116 0.9500 .
C116 C117 1.388(7) .
C117 H117 0.9500 .
C118 C119 1.451(6) .
C119 H119 0.9500 .
C119 C120 1.349(7) .
C120 H120 0.9500 .
C120 C121 1.439(6) .
C121 C122 1.392(6) .
C122 H122 0.9500 .
C122 C123 1.394(6) .
C123 C124 1.435(6) .
C124 H124 0.9500 .
C124 C125 1.358(6) .
C125 H125 0.9500 .
C125 C126 1.444(6) .
C126 C127 1.406(6) .
C127 C128 1.496(6) .
C128 C129 1.392(6) .
C128 C134 1.396(6) .
C129 H129 0.9500 .
C129 C130 1.395(6) .
C130 H130 0.9500 .
C130 C131 1.390(6) .
C131 C132 1.502(6) .
C131 C133 1.389(6) .
C132 H13A 0.9800 .
C132 H13B 0.9800 .
C132 H13C 0.9800 .
C133 H133 0.9500 .
C133 C134 1.391(6) .
C134 H134 0.9500 .
Cl1S C1S 1.740(6) .
Cl2S C1S 1.740(7) .
C1S H1SA 0.9900 .
C1S H1SB 0.9900 .
Cl3S C2S 1.751(6) .
Cl4S C2S 1.705(6) .
C2S H2SA 0.9900 .
C2S H2SB 0.9900 .
N41 C41 1.521(5) .
N41 C51 1.532(6) .
N41 C61 1.525(5) .
N41 C71 1.522(6) .
C41 H41A 0.9900 .
C41 H41B 0.9900 .
C41 C42 1.516(6) .
C42 H42A 0.9900 .
C42 H42B 0.9900 .
C42 C43 1.525(6) .
C43 H43A 0.9900 .
C43 H43B 0.9900 .
C43 C44 1.522(7) .
C44 H44A 0.9800 .
C44 H44B 0.9800 .
C44 H44C 0.9800 .
C51 H51A 0.9900 .
C51 H51B 0.9900 .
C51 C52 1.511(6) .
C52 H52A 0.9900 .
C52 H52B 0.9900 .
C52 C53 1.523(7) .
C53 H53A 0.9900 .
C53 H53B 0.9900 .
C53 C54 1.526(7) .
C54 H54A 0.9800 .
C54 H54B 0.9800 .
C54 H54C 0.9800 .
C61 H61A 0.9900 .
C61 H61B 0.9900 .
C61 C62 1.510(7) .
C62 H62A 0.9900 .
C62 H62B 0.9900 .
C62 C63 1.527(6) .
C63 H63A 0.9900 .
C63 H63B 0.9900 .
C63 C64 1.515(7) .
C64 H64A 0.9800 .
C64 H64B 0.9800 .
C64 H64C 0.9800 .
C71 H71A 0.9900 .
C71 H71B 0.9900 .
C71 C72 1.517(6) .
C72 H72A 0.9900 .
C72 H72B 0.9900 .
C72 C73 1.531(6) .
C73 H73A 0.9900 .
C73 H73B 0.9900 .
C73 C74 1.521(6) .
C74 H74A 0.9800 .
C74 H74B 0.9800 .
C74 H74C 0.9800 .
